data_4118688
loop_
_publ_author_name
'Kai Abersfelder'
'Adam Russell'
'Henry S. Rzepa'
'Andrew J. P. White'
'Peter R. Haycock'
'David Scheschkewitz'

_publ_section_title
;
 Contraction and Expansion of the Silicon Scaffold of Stable Si6R6 Isomers
;
_journal_name_full 'Journal of the American Chemical Society'
_journal_page_first 16008
_journal_page_last 16016
_journal_paper_doi 10.1021/ja307344f
_journal_volume 134
_journal_year 2012
_chemical_formula_moiety 'C60 H92 I6 Si5, 1.5(C6 H14)'
_chemical_formula_sum 'C69 H113 I6 Si5'
_chemical_formula_weight 1844.44
_chemical_name_systematic
; 
 ? 
;
_space_group_IT_number 2
_symmetry_cell_setting triclinic
_symmetry_space_group_name_Hall '-P 1'
_symmetry_space_group_name_H-M 'P -1'
_atom_sites_solution_hydrogens geom
_atom_sites_solution_primary direct
_atom_sites_solution_secondary difmap
_audit_creation_method SHELXL-97
_cell_angle_alpha 90.6585(18)
_cell_angle_beta 103.886(2)
_cell_angle_gamma 99.861(2)
_cell_formula_units_Z 2
_cell_length_a 15.1361(4)
_cell_length_b 15.2175(3)
_cell_length_c 17.7339(4)
_cell_measurement_reflns_used 17862
_cell_measurement_temperature 173(2)
_cell_measurement_theta_max 72.3151
_cell_measurement_theta_min 2.5683
_cell_volume 3900.84(16)
_computing_cell_refinement 'CrysAlis RED, Oxford Diffraction Ltd'
_computing_data_collection 'CrysAlis CCD, Oxford Diffraction Ltd'
_computing_data_reduction 'CrysAlis RED, Oxford Diffraction Ltd'
_computing_molecular_graphics 'Bruker SHELXTL'
_computing_publication_material 'Bruker SHELXTL'
_computing_structure_refinement 'SHELXL-97 (Sheldrick, 1997)'
_computing_structure_solution 'SHELXS-97 (Sheldrick, 1990)'
_diffrn_ambient_temperature 173(2)
_diffrn_detector_area_resol_mean 8.2556
_diffrn_measured_fraction_theta_full 0.985
_diffrn_measured_fraction_theta_max 0.976
_diffrn_measurement_device_type 'OD Xcalibur PX Ultra'
_diffrn_measurement_method 'omega scans'
_diffrn_radiation_monochromator graphite
_diffrn_radiation_source 'Enhance Ultra (Cu) X-ray Source'
_diffrn_radiation_type CuK\a
_diffrn_radiation_wavelength 1.54184
_diffrn_reflns_av_R_equivalents 0.0347
_diffrn_reflns_av_sigmaI/netI 0.0435
_diffrn_reflns_limit_h_max 18
_diffrn_reflns_limit_h_min -18
_diffrn_reflns_limit_k_max 18
_diffrn_reflns_limit_k_min -18
_diffrn_reflns_limit_l_max 21
_diffrn_reflns_limit_l_min -17
_diffrn_reflns_number 32112
_diffrn_reflns_theta_full 71.50
_diffrn_reflns_theta_max 72.46
_diffrn_reflns_theta_min 2.57
_diffrn_standards_number 0
_exptl_absorpt_coefficient_mu 19.756
_exptl_absorpt_correction_T_max 0.306
_exptl_absorpt_correction_T_min 0.079
_exptl_absorpt_correction_type analytical
_exptl_absorpt_process_details
; 
CrysAlisPro, Oxford Diffraction Ltd., 
Version 1.171.34.44 (release 25-10-2010 CrysAlis171 .NET) 
(compiled Oct 25 2010,18:11:34) 
Analytical numeric absorption correction using a multifaceted crystal 
model based on expressions derived by R.C. Clark & J.S. Reid. 
(Clark, R. C. & Reid, J. S. (1995). Acta Cryst. A51, 887-897) 
;
_exptl_crystal_colour Colourless
_exptl_crystal_density_diffrn 1.570
_exptl_crystal_description 'blocky needles'
_exptl_crystal_F_000 1830
_exptl_crystal_size_max 0.31
_exptl_crystal_size_mid 0.15
_exptl_crystal_size_min 0.08
_refine_diff_density_max 0.574
_refine_diff_density_min -0.620
_refine_diff_density_rms 0.097
_refine_ls_extinction_coef 0.000058(6)
_refine_ls_extinction_expression Fc^*^=kFc[1+0.001xFc^2^\l^3^/sin(2\q)]^-1/4^
_refine_ls_extinction_method SHELXL
_refine_ls_goodness_of_fit_ref 1.002
_refine_ls_hydrogen_treatment constr
_refine_ls_matrix_type full
_refine_ls_number_parameters 747
_refine_ls_number_reflns 15075
_refine_ls_number_restraints 121
_refine_ls_restrained_S_all 1.001
_refine_ls_R_factor_all 0.0389
_refine_ls_R_factor_gt 0.0288
_refine_ls_shift/su_max 0.001
_refine_ls_shift/su_mean 0.000
_refine_ls_structure_factor_coef Fsqd
_refine_ls_weighting_details 'calc w=1/[\s^2^(Fo^2^)+(0.0318P)^2^+0.0000P] where P=(Fo^2^+2Fc^2^)/3'
_refine_ls_weighting_scheme calc
_refine_ls_wR_factor_gt 0.0658
_refine_ls_wR_factor_ref 0.0698
_reflns_number_gt 12651
_reflns_number_total 15075
_reflns_threshold_expression >2sigma(I)
_cod_data_source_file ja307344f_si_002_5.cif
_cod_data_source_block 11
_cod_database_code 4118688

loop_
_symmetry_equiv_pos_as_xyz
'x, y, z'
'-x, -y, -z'

loop_
_atom_site_label
_atom_site_type_symbol
_atom_site_fract_x
_atom_site_fract_y
_atom_site_fract_z
_atom_site_U_iso_or_equiv
_atom_site_adp_type
_atom_site_occupancy
_atom_site_symmetry_multiplicity
_atom_site_calc_flag
_atom_site_refinement_flags
_atom_site_disorder_assembly
_atom_site_disorder_group
Si1 Si 0.50428(6) 0.58146(6) 0.21777(5) 0.01927(18) Uani 1 1 d . . .
Si2 Si 0.66697(6) 0.58280(6) 0.22344(5) 0.02017(18) Uani 1 1 d . . .
Si3 Si 0.67421(6) 0.44594(6) 0.29183(5) 0.01985(18) Uani 1 1 d . . .
Si4 Si 0.52460(6) 0.35280(6) 0.25649(5) 0.01864(18) Uani 1 1 d . . .
Si5 Si 0.41073(6) 0.44760(6) 0.25047(5) 0.01903(18) Uani 1 1 d . . .
I1 I 0.494004(17) 0.705820(16) 0.304482(14) 0.02862(6) Uani 1 1 d . . .
I2 I 0.429976(16) 0.617385(17) 0.084818(13) 0.02742(6) Uani 1 1 d . . .
I3 I 0.676937(16) 0.577865(16) 0.085456(13) 0.02543(6) Uani 1 1 d . . .
I4 I 0.659639(16) 0.531273(17) 0.409854(13) 0.02709(6) Uani 1 1 d . . .
I5 I 0.500100(16) 0.364446(16) 0.111553(12) 0.02546(6) Uani 1 1 d . . .
I6 I 0.381735(16) 0.485967(16) 0.378522(13) 0.02487(6) Uani 1 1 d . . .
C1 C 0.7480(3) 0.6913(3) 0.2751(2) 0.0238(7) Uani 1 1 d . . .
C2 C 0.7213(3) 0.7746(3) 0.2566(2) 0.0280(8) Uani 1 1 d . . .
C3 C 0.7645(3) 0.8492(3) 0.3066(2) 0.0322(8) Uani 1 1 d . . .
H3A H 0.7457 0.9049 0.2948 0.039 Uiso 1 1 calc R . .
C4 C 0.8342(3) 0.8450(3) 0.3730(3) 0.0374(9) Uani 1 1 d . . .
C5 C 0.8662(3) 0.7647(3) 0.3836(2) 0.0359(9) Uani 1 1 d . . .
H5A H 0.9174 0.7615 0.4261 0.043 Uiso 1 1 calc R . .
C6 C 0.8268(3) 0.6889(3) 0.3350(2) 0.0298(8) Uani 1 1 d . . .
C7 C 0.6600(3) 0.7912(3) 0.1783(2) 0.0280(8) Uani 1 1 d . . .
H7A H 0.6174 0.7340 0.1571 0.034 Uiso 1 1 calc R . .
C8 C 0.6017(3) 0.8640(3) 0.1787(3) 0.0396(10) Uani 1 1 d . . .
H8A H 0.5602 0.8482 0.2131 0.059 Uiso 1 1 calc R . .
H8B H 0.5650 0.8691 0.1258 0.059 Uiso 1 1 calc R . .
H8C H 0.6425 0.9211 0.1975 0.059 Uiso 1 1 calc R . .
C9 C 0.7226(4) 0.8177(3) 0.1226(3) 0.0431(11) Uani 1 1 d . . .
H9A H 0.7603 0.7718 0.1207 0.065 Uiso 1 1 calc R . .
H9B H 0.7632 0.8751 0.1412 0.065 Uiso 1 1 calc R . .
H9C H 0.6843 0.8231 0.0704 0.065 Uiso 1 1 calc R . .
C10 C 0.8774(3) 0.9238(3) 0.4313(3) 0.0448(11) Uani 1 1 d . . .
H10A H 0.9448 0.9213 0.4496 0.054 Uiso 1 1 calc R . .
C11 C 0.8375(5) 0.9142(4) 0.5020(3) 0.0589(15) Uani 1 1 d . . .
H11A H 0.8651 0.9660 0.5386 0.088 Uiso 1 1 calc R . .
H11B H 0.8511 0.8596 0.5274 0.088 Uiso 1 1 calc R . .
H11C H 0.7703 0.9110 0.4858 0.088 Uiso 1 1 calc R . .
C12 C 0.8707(6) 1.0139(4) 0.3980(4) 0.076(2) Uani 1 1 d . . .
H12A H 0.8973 1.0188 0.3527 0.113 Uiso 1 1 calc R . .
H12B H 0.9050 1.0611 0.4375 0.113 Uiso 1 1 calc R . .
H12C H 0.8057 1.0205 0.3823 0.113 Uiso 1 1 calc R . .
C13 C 0.8814(3) 0.6127(3) 0.3418(2) 0.0335(9) Uani 1 1 d . . .
H13A H 0.8418 0.5605 0.3083 0.040 Uiso 1 1 calc R . .
C14 C 0.9156(3) 0.5814(4) 0.4237(3) 0.0446(11) Uani 1 1 d . . .
H14A H 0.8625 0.5601 0.4454 0.067 Uiso 1 1 calc R . .
H14B H 0.9564 0.6313 0.4570 0.067 Uiso 1 1 calc R . .
H14C H 0.9498 0.5328 0.4212 0.067 Uiso 1 1 calc R . .
C15 C 0.9660(3) 0.6438(4) 0.3092(3) 0.0451(11) Uani 1 1 d . . .
H15A H 0.9457 0.6632 0.2563 0.068 Uiso 1 1 calc R . .
H15B H 0.9996 0.5944 0.3081 0.068 Uiso 1 1 calc R . .
H15C H 1.0068 0.6938 0.3424 0.068 Uiso 1 1 calc R . .
C16 C 0.7756(2) 0.3823(3) 0.3105(2) 0.0230(7) Uani 1 1 d . . .
C17 C 0.8301(3) 0.3800(3) 0.2559(2) 0.0289(8) Uani 1 1 d . . .
C18 C 0.9099(3) 0.3425(3) 0.2745(2) 0.0323(9) Uani 1 1 d . . .
H18A H 0.9459 0.3424 0.2373 0.039 Uiso 1 1 calc R . .
C19 C 0.9389(3) 0.3051(3) 0.3456(2) 0.0306(8) Uani 1 1 d . . .
C20 C 0.8823(3) 0.3023(3) 0.3966(2) 0.0270(8) Uani 1 1 d . . .
H20A H 0.8999 0.2756 0.4448 0.032 Uiso 1 1 calc R . .
C21 C 0.8003(2) 0.3371(3) 0.3805(2) 0.0239(7) Uani 1 1 d . . .
C22 C 0.8046(3) 0.4123(3) 0.1740(2) 0.0309(9) Uani 1 1 d . . .
H22A H 0.7529 0.4460 0.1719 0.037 Uiso 1 1 calc R . .
C23 C 0.8831(4) 0.4767(3) 0.1534(3) 0.0423(10) Uani 1 1 d . . .
H23A H 0.9053 0.5263 0.1929 0.063 Uiso 1 1 calc R . .
H23B H 0.8606 0.5001 0.1025 0.063 Uiso 1 1 calc R . .
H23C H 0.9339 0.4451 0.1517 0.063 Uiso 1 1 calc R . .
C24 C 0.7688(3) 0.3362(4) 0.1114(2) 0.0400(10) Uani 1 1 d . . .
H24A H 0.7177 0.2951 0.1241 0.060 Uiso 1 1 calc R . .
H24B H 0.8189 0.3039 0.1090 0.060 Uiso 1 1 calc R . .
H24C H 0.7468 0.3607 0.0608 0.060 Uiso 1 1 calc R . .
C25 C 1.0277(3) 0.2674(3) 0.3648(3) 0.0391(10) Uani 1 1 d . . .
H25A H 1.0335 0.2417 0.4171 0.047 Uiso 1 1 calc R . .
C26 C 1.1117(3) 0.3406(4) 0.3704(4) 0.0564(14) Uani 1 1 d . . .
H26A H 1.1679 0.3143 0.3815 0.085 Uiso 1 1 calc R . .
H26B H 1.1154 0.3847 0.4122 0.085 Uiso 1 1 calc R . .
H26C H 1.1058 0.3699 0.3209 0.085 Uiso 1 1 calc R . .
C27 C 1.0257(4) 0.1927(4) 0.3070(3) 0.0520(13) Uani 1 1 d . . .
H27A H 1.0846 0.1710 0.3206 0.078 Uiso 1 1 calc R . .
H27B H 1.0163 0.2151 0.2546 0.078 Uiso 1 1 calc R . .
H27C H 0.9750 0.1437 0.3085 0.078 Uiso 1 1 calc R . .
C28 C 0.7424(3) 0.3204(3) 0.4397(2) 0.0306(8) Uani 1 1 d . . .
H28A H 0.6841 0.3441 0.4192 0.037 Uiso 1 1 calc R . .
C29 C 0.7899(3) 0.3682(3) 0.5189(2) 0.0391(10) Uani 1 1 d . . .
H29A H 0.8074 0.4322 0.5123 0.059 Uiso 1 1 calc R . .
H29B H 0.8454 0.3437 0.5421 0.059 Uiso 1 1 calc R . .
H29C H 0.7473 0.3596 0.5531 0.059 Uiso 1 1 calc R . .
C30 C 0.7152(3) 0.2197(3) 0.4493(3) 0.0350(9) Uani 1 1 d . . .
H30A H 0.6850 0.1895 0.3982 0.053 Uiso 1 1 calc R . .
H30B H 0.6724 0.2105 0.4832 0.053 Uiso 1 1 calc R . .
H30C H 0.7707 0.1952 0.4724 0.053 Uiso 1 1 calc R . .
C31 C 0.5158(2) 0.2320(2) 0.2896(2) 0.0206(7) Uani 1 1 d . . .
C32 C 0.5522(2) 0.1669(2) 0.2539(2) 0.0226(7) Uani 1 1 d . . .
C33 C 0.5348(3) 0.0780(3) 0.2724(2) 0.0318(8) Uani 1 1 d . . .
H33A H 0.5553 0.0348 0.2449 0.038 Uiso 1 1 calc R . .
C34 C 0.4891(3) 0.0497(3) 0.3291(2) 0.0322(9) Uani 1 1 d . . .
C35 C 0.4581(3) 0.1134(3) 0.3668(2) 0.0283(8) Uani 1 1 d . . .
H35A H 0.4277 0.0956 0.4067 0.034 Uiso 1 1 calc R . .
C36 C 0.4693(3) 0.2030(3) 0.3487(2) 0.0247(7) Uani 1 1 d . . .
C37 C 0.6131(3) 0.1858(3) 0.1972(2) 0.0276(8) Uani 1 1 d . . .
H37A H 0.6256 0.2518 0.1921 0.033 Uiso 1 1 calc R . .
C38 C 0.7066(3) 0.1557(3) 0.2277(3) 0.0355(9) Uani 1 1 d . . .
H38A H 0.7359 0.1831 0.2800 0.053 Uiso 1 1 calc R . .
H38B H 0.7468 0.1743 0.1928 0.053 Uiso 1 1 calc R . .
H38C H 0.6966 0.0905 0.2298 0.053 Uiso 1 1 calc R . .
C39 C 0.5657(3) 0.1418(3) 0.1161(3) 0.0363(9) Uani 1 1 d . . .
H39A H 0.5062 0.1612 0.0971 0.054 Uiso 1 1 calc R . .
H39B H 0.5554 0.0767 0.1190 0.054 Uiso 1 1 calc R . .
H39C H 0.6052 0.1593 0.0804 0.054 Uiso 1 1 calc R . .
C40 C 0.4812(4) -0.0476(3) 0.3502(3) 0.0425(11) Uani 1 1 d . . .
H40A H 0.4645 -0.0856 0.3007 0.051 Uiso 1 1 calc R . .
C41 C 0.5793(4) -0.0615(3) 0.3972(3) 0.0517(13) Uani 1 1 d . . .
H41A H 0.5762 -0.1237 0.4120 0.078 Uiso 1 1 calc R . .
H41B H 0.5994 -0.0216 0.4442 0.078 Uiso 1 1 calc R . .
H41C H 0.6236 -0.0481 0.3649 0.078 Uiso 1 1 calc R . .
C42 C 0.4108(5) -0.0789(3) 0.3956(4) 0.0568(15) Uani 1 1 d . . .
H42A H 0.3496 -0.0707 0.3659 0.085 Uiso 1 1 calc R . .
H42B H 0.4271 -0.0441 0.4454 0.085 Uiso 1 1 calc R . .
H42C H 0.4099 -0.1423 0.4052 0.085 Uiso 1 1 calc R . .
C43 C 0.4335(3) 0.2660(3) 0.3963(2) 0.0290(8) Uani 1 1 d . . .
H43A H 0.4152 0.3150 0.3621 0.035 Uiso 1 1 calc R . .
C44 C 0.5086(3) 0.3092(3) 0.4660(3) 0.0416(11) Uani 1 1 d . . .
H44A H 0.5629 0.3377 0.4486 0.062 Uiso 1 1 calc R . .
H44B H 0.5259 0.2636 0.5024 0.062 Uiso 1 1 calc R . .
H44C H 0.4855 0.3544 0.4921 0.062 Uiso 1 1 calc R . .
C45 C 0.3493(3) 0.2251(3) 0.4249(3) 0.0372(10) Uani 1 1 d . . .
H45A H 0.3311 0.2710 0.4543 0.056 Uiso 1 1 calc R . .
H45B H 0.3645 0.1765 0.4586 0.056 Uiso 1 1 calc R . .
H45C H 0.2980 0.2016 0.3803 0.056 Uiso 1 1 calc R . .
C46 C 0.2907(2) 0.4132(2) 0.1768(2) 0.0201(7) Uani 1 1 d . . .
C47 C 0.2609(2) 0.3260(3) 0.1421(2) 0.0249(7) Uani 1 1 d . . .
C48 C 0.1831(3) 0.3083(3) 0.0803(2) 0.0295(8) Uani 1 1 d . . .
H48A H 0.1650 0.2497 0.0563 0.035 Uiso 1 1 calc R . .
C49 C 0.1307(3) 0.3729(3) 0.0520(2) 0.0301(8) Uani 1 1 d . . .
C50 C 0.1567(3) 0.4559(3) 0.0909(2) 0.0299(8) Uani 1 1 d . . .
H50A H 0.1197 0.5000 0.0747 0.036 Uiso 1 1 calc R . .
C51 C 0.2350(3) 0.4783(3) 0.1533(2) 0.0260(8) Uani 1 1 d . . .
C52 C 0.2979(3) 0.2442(3) 0.1762(2) 0.0294(8) Uani 1 1 d . . .
H52A H 0.3602 0.2652 0.2121 0.035 Uiso 1 1 calc R . .
C53 C 0.2343(3) 0.1992(3) 0.2239(3) 0.0403(10) Uani 1 1 d . . .
H53A H 0.2270 0.2430 0.2619 0.061 Uiso 1 1 calc R . .
H53B H 0.2610 0.1507 0.2513 0.061 Uiso 1 1 calc R . .
H53C H 0.1738 0.1748 0.1894 0.061 Uiso 1 1 calc R . .
C54 C 0.3085(3) 0.1757(3) 0.1163(3) 0.0395(10) Uani 1 1 d . . .
H54A H 0.3315 0.1252 0.1431 0.059 Uiso 1 1 calc R . .
H54B H 0.3524 0.2039 0.0873 0.059 Uiso 1 1 calc R . .
H54C H 0.2483 0.1544 0.0801 0.059 Uiso 1 1 calc R . .
C55 C 0.0416(3) 0.3487(3) -0.0116(2) 0.0331(9) Uani 1 1 d . . .
H55A H 0.0225 0.4057 -0.0311 0.040 Uiso 1 1 calc R . .
C56 C -0.0342(3) 0.2991(5) 0.0234(3) 0.0529(14) Uani 1 1 d . . .
H56A H -0.0406 0.3356 0.0670 0.079 Uiso 1 1 calc R . .
H56B H -0.0178 0.2422 0.0421 0.079 Uiso 1 1 calc R . .
H56C H -0.0929 0.2876 -0.0163 0.079 Uiso 1 1 calc R . .
C57 C 0.0519(3) 0.2945(3) -0.0804(3) 0.0394(10) Uani 1 1 d . . .
H57A H 0.1009 0.3273 -0.1019 0.059 Uiso 1 1 calc R . .
H57B H -0.0066 0.2842 -0.1204 0.059 Uiso 1 1 calc R . .
H57C H 0.0679 0.2370 -0.0632 0.059 Uiso 1 1 calc R . .
C58 C 0.2451(3) 0.5673(3) 0.1977(2) 0.0296(8) Uani 1 1 d . . .
H58A H 0.3104 0.5836 0.2292 0.036 Uiso 1 1 calc R . .
C59 C 0.1819(3) 0.5558(3) 0.2539(3) 0.0397(10) Uani 1 1 d . . .
H59A H 0.1872 0.6129 0.2821 0.060 Uiso 1 1 calc R . .
H59B H 0.2003 0.5111 0.2910 0.060 Uiso 1 1 calc R . .
H59C H 0.1177 0.5358 0.2245 0.060 Uiso 1 1 calc R . .
C60 C 0.2227(3) 0.6455(3) 0.1478(3) 0.0412(10) Uani 1 1 d . . .
H60A H 0.2630 0.6548 0.1117 0.062 Uiso 1 1 calc R . .
H60B H 0.2329 0.6997 0.1815 0.062 Uiso 1 1 calc R . .
H60C H 0.1580 0.6323 0.1182 0.062 Uiso 1 1 calc R . .
C61 C 0.0390(12) 0.9191(14) 0.2854(11) 0.135(7) Uani 0.671(13) 1 d PD A 1
H61A H 0.0368 0.9252 0.3400 0.202 Uiso 0.671(13) 1 calc PR A 1
H61B H 0.0077 0.8591 0.2638 0.202 Uiso 0.671(13) 1 calc PR A 1
H61C H 0.0079 0.9638 0.2558 0.202 Uiso 0.671(13) 1 calc PR A 1
C62 C 0.1376(12) 0.933(2) 0.2804(11) 0.159(8) Uani 0.671(13) 1 d PDU A 1
H62A H 0.1668 0.9951 0.2991 0.191 Uiso 0.671(13) 1 calc PR A 1
H62B H 0.1699 0.8929 0.3164 0.191 Uiso 0.671(13) 1 calc PR A 1
C63 C 0.1532(9) 0.9172(13) 0.2025(8) 0.113(5) Uani 0.671(13) 1 d PDU A 1
H63A H 0.1247 0.9607 0.1680 0.136 Uiso 0.671(13) 1 calc PR A 1
H63B H 0.1186 0.8570 0.1822 0.136 Uiso 0.671(13) 1 calc PR A 1
C64 C 0.2494(8) 0.9225(11) 0.1940(8) 0.103(5) Uani 0.671(13) 1 d PDU A 1
H64A H 0.2791 0.8800 0.2289 0.124 Uiso 0.671(13) 1 calc PR A 1
H64B H 0.2841 0.9833 0.2122 0.124 Uiso 0.671(13) 1 calc PR A 1
C65 C 0.2596(9) 0.9034(11) 0.1137(7) 0.103(4) Uani 0.671(13) 1 d PDU A 1
H65A H 0.2272 0.8416 0.0965 0.124 Uiso 0.671(13) 1 calc PR A 1
H65B H 0.2270 0.9439 0.0783 0.124 Uiso 0.671(13) 1 calc PR A 1
C66 C 0.3550(9) 0.9124(14) 0.1033(10) 0.116(5) Uani 0.671(13) 1 d PDU A 1
H66A H 0.3526 0.8998 0.0484 0.174 Uiso 0.671(13) 1 calc PR A 1
H66B H 0.3874 0.8701 0.1353 0.174 Uiso 0.671(13) 1 calc PR A 1
H66C H 0.3882 0.9735 0.1193 0.174 Uiso 0.671(13) 1 calc PR A 1
C61' C 0.094(4) 0.890(5) 0.313(3) 0.22(3) Uiso 0.329(13) 1 d PD A 2
H61D H 0.0441 0.9199 0.3223 0.325 Uiso 0.329(13) 1 calc PR A 2
H61E H 0.1486 0.9068 0.3568 0.325 Uiso 0.329(13) 1 calc PR A 2
H61F H 0.0732 0.8255 0.3100 0.325 Uiso 0.329(13) 1 calc PR A 2
C62' C 0.117(3) 0.920(4) 0.239(2) 0.146(9) Uiso 0.329(13) 1 d PDU A 2
H62C H 0.0657 0.8919 0.1948 0.175 Uiso 0.329(13) 1 calc PR A 2
H62D H 0.1212 0.9851 0.2373 0.175 Uiso 0.329(13) 1 calc PR A 2
C63' C 0.205(2) 0.897(3) 0.2263(16) 0.128(9) Uiso 0.329(13) 1 d PDU A 2
H63C H 0.2574 0.9315 0.2662 0.154 Uiso 0.329(13) 1 calc PR A 2
H63D H 0.2051 0.8329 0.2360 0.154 Uiso 0.329(13) 1 calc PR A 2
C64' C 0.2257(19) 0.913(3) 0.1491(15) 0.103(7) Uiso 0.329(13) 1 d PDU A 2
H64C H 0.2203 0.9751 0.1373 0.124 Uiso 0.329(13) 1 calc PR A 2
H64D H 0.1765 0.8737 0.1098 0.124 Uiso 0.329(13) 1 calc PR A 2
C65' C 0.3164(19) 0.898(2) 0.1375(14) 0.101(7) Uiso 0.329(13) 1 d PDU A 2
H65C H 0.3250 0.8371 0.1539 0.121 Uiso 0.329(13) 1 calc PR A 2
H65D H 0.3659 0.9408 0.1727 0.121 Uiso 0.329(13) 1 calc PR A 2
C66' C 0.330(3) 0.906(3) 0.0566(18) 0.141(10) Uiso 0.329(13) 1 d PDU A 2
H66D H 0.3868 0.8848 0.0539 0.212 Uiso 0.329(13) 1 calc PR A 2
H66E H 0.3350 0.9687 0.0434 0.212 Uiso 0.329(13) 1 calc PR A 2
H66F H 0.2771 0.8699 0.0197 0.212 Uiso 0.329(13) 1 calc PR A 2
C71 C 0.8807(9) 0.0621(7) 0.1095(7) 0.127(4) Uani 1 1 d . . .
H71A H 0.8348 0.0319 0.1357 0.190 Uiso 1 1 calc R . .
H71B H 0.8526 0.1033 0.0730 0.190 Uiso 1 1 calc R . .
H71C H 0.9335 0.0956 0.1482 0.190 Uiso 1 1 calc R . .
C72 C 0.9126(7) -0.0054(6) 0.0662(5) 0.094(3) Uani 1 1 d . . .
H72A H 0.8585 -0.0399 0.0282 0.113 Uiso 1 1 calc R . .
H72B H 0.9392 -0.0477 0.1034 0.113 Uiso 1 1 calc R . .
C73 C 0.9835(6) 0.0336(5) 0.0237(5) 0.084(2) Uani 1 1 d . . .
H73A H 1.0380 0.0668 0.0621 0.101 Uiso 1 1 calc R . .
H73B H 0.9573 0.0773 -0.0120 0.101 Uiso 1 1 calc R . .

loop_
_atom_site_aniso_label
_atom_site_aniso_U_11
_atom_site_aniso_U_22
_atom_site_aniso_U_33
_atom_site_aniso_U_23
_atom_site_aniso_U_13
_atom_site_aniso_U_12
Si1 0.0199(4) 0.0201(4) 0.0179(4) 0.0003(3) 0.0043(3) 0.0043(3)
Si2 0.0189(4) 0.0221(5) 0.0190(4) 0.0008(4) 0.0039(3) 0.0035(3)
Si3 0.0167(4) 0.0241(5) 0.0196(4) 0.0029(4) 0.0044(3) 0.0058(3)
Si4 0.0182(4) 0.0202(4) 0.0178(4) 0.0010(3) 0.0035(3) 0.0052(3)
Si5 0.0172(4) 0.0207(4) 0.0194(4) 0.0012(3) 0.0043(3) 0.0043(3)
I1 0.03510(12) 0.02242(11) 0.02990(12) -0.00390(9) 0.01120(10) 0.00525(9)
I2 0.02660(11) 0.03454(13) 0.02074(11) 0.00518(9) 0.00263(9) 0.00872(9)
I3 0.02787(11) 0.03034(12) 0.01982(11) 0.00341(9) 0.00760(8) 0.00739(9)
I4 0.02863(11) 0.03344(13) 0.02058(11) -0.00060(9) 0.00729(9) 0.00774(9)
I5 0.02874(11) 0.03072(12) 0.01815(11) 0.00240(9) 0.00663(8) 0.00735(9)
I6 0.02864(11) 0.02692(12) 0.02252(11) 0.00098(9) 0.01058(9) 0.00840(9)
C1 0.0254(17) 0.0250(18) 0.0222(18) 0.0017(14) 0.0107(14) 0.0008(14)
C2 0.0277(18) 0.029(2) 0.0260(19) 0.0012(15) 0.0062(15) 0.0027(15)
C3 0.034(2) 0.0246(19) 0.035(2) -0.0022(16) 0.0084(17) -0.0009(16)
C4 0.034(2) 0.038(2) 0.036(2) -0.0058(18) 0.0064(18) -0.0035(18)
C5 0.028(2) 0.045(3) 0.030(2) 0.0012(18) 0.0025(16) 0.0018(18)
C6 0.0238(18) 0.035(2) 0.0273(19) 0.0000(16) 0.0068(15) -0.0044(15)
C7 0.0292(19) 0.0217(18) 0.031(2) 0.0036(15) 0.0047(16) 0.0016(14)
C8 0.043(2) 0.033(2) 0.044(3) 0.0050(19) 0.009(2) 0.0127(19)
C9 0.056(3) 0.041(3) 0.036(2) 0.003(2) 0.018(2) 0.009(2)
C10 0.041(2) 0.037(2) 0.047(3) -0.011(2) 0.002(2) -0.0067(19)
C11 0.068(4) 0.058(3) 0.045(3) -0.015(3) 0.005(3) 0.007(3)
C12 0.098(5) 0.038(3) 0.070(4) -0.019(3) 0.007(4) -0.024(3)
C13 0.0251(19) 0.036(2) 0.035(2) 0.0013(17) 0.0001(16) 0.0031(16)
C14 0.030(2) 0.049(3) 0.047(3) 0.006(2) -0.0023(19) 0.0019(19)
C15 0.029(2) 0.060(3) 0.045(3) -0.002(2) 0.0079(19) 0.006(2)
C16 0.0172(15) 0.0300(19) 0.0219(17) 0.0031(14) 0.0034(13) 0.0064(14)
C17 0.0270(18) 0.032(2) 0.029(2) 0.0022(16) 0.0089(15) 0.0078(16)
C18 0.031(2) 0.039(2) 0.034(2) 0.0079(18) 0.0144(17) 0.0159(17)
C19 0.0216(18) 0.034(2) 0.037(2) 0.0046(17) 0.0054(16) 0.0084(15)
C20 0.0220(17) 0.032(2) 0.0265(19) 0.0055(16) 0.0037(14) 0.0060(15)
C21 0.0219(17) 0.0259(18) 0.0243(18) 0.0015(14) 0.0051(14) 0.0065(14)
C22 0.034(2) 0.042(2) 0.028(2) 0.0076(17) 0.0186(16) 0.0200(18)
C23 0.054(3) 0.037(2) 0.036(2) 0.0097(19) 0.013(2) 0.007(2)
C24 0.033(2) 0.060(3) 0.026(2) 0.004(2) 0.0095(17) 0.002(2)
C25 0.027(2) 0.054(3) 0.043(2) 0.019(2) 0.0116(18) 0.0207(19)
C26 0.025(2) 0.064(4) 0.077(4) 0.001(3) 0.004(2) 0.009(2)
C27 0.051(3) 0.049(3) 0.069(3) 0.016(3) 0.027(3) 0.025(2)
C28 0.0243(18) 0.043(2) 0.028(2) 0.0108(17) 0.0065(15) 0.0135(16)
C29 0.042(2) 0.053(3) 0.025(2) 0.0061(19) 0.0061(18) 0.017(2)
C30 0.030(2) 0.040(2) 0.039(2) 0.0139(19) 0.0122(17) 0.0071(17)
C31 0.0181(15) 0.0189(16) 0.0246(17) 0.0037(13) 0.0023(13) 0.0068(13)
C32 0.0237(17) 0.0230(18) 0.0212(17) 0.0011(14) 0.0050(14) 0.0051(14)
C33 0.039(2) 0.028(2) 0.032(2) 0.0002(16) 0.0119(17) 0.0107(17)
C34 0.044(2) 0.0205(19) 0.035(2) 0.0041(16) 0.0126(18) 0.0082(16)
C35 0.037(2) 0.0251(19) 0.0264(19) 0.0034(15) 0.0124(16) 0.0075(16)
C36 0.0287(18) 0.0267(19) 0.0214(18) 0.0041(14) 0.0087(14) 0.0091(15)
C37 0.0281(18) 0.0284(19) 0.032(2) 0.0014(16) 0.0148(16) 0.0092(15)
C38 0.033(2) 0.032(2) 0.047(2) 0.0042(19) 0.0156(19) 0.0123(17)
C39 0.039(2) 0.040(2) 0.034(2) -0.0040(18) 0.0153(18) 0.0081(18)
C40 0.072(3) 0.022(2) 0.039(2) 0.0022(18) 0.021(2) 0.012(2)
C41 0.074(4) 0.034(3) 0.046(3) 0.001(2) 0.004(3) 0.019(2)
C42 0.087(4) 0.024(2) 0.068(4) 0.011(2) 0.037(3) 0.006(2)
C43 0.038(2) 0.030(2) 0.0235(19) 0.0053(15) 0.0126(16) 0.0109(16)
C44 0.037(2) 0.046(3) 0.041(2) -0.022(2) 0.019(2) -0.0041(19)
C45 0.033(2) 0.044(3) 0.038(2) -0.0019(19) 0.0104(18) 0.0138(19)
C46 0.0167(15) 0.0208(17) 0.0241(17) 0.0027(14) 0.0074(13) 0.0036(13)
C47 0.0199(16) 0.0269(19) 0.0287(19) 0.0011(15) 0.0052(14) 0.0075(14)
C48 0.0248(18) 0.028(2) 0.032(2) -0.0034(16) -0.0009(15) 0.0061(15)
C49 0.0222(18) 0.038(2) 0.028(2) 0.0035(16) -0.0003(15) 0.0067(16)
C50 0.0240(18) 0.034(2) 0.031(2) 0.0041(16) -0.0001(15) 0.0132(16)
C51 0.0233(17) 0.0275(19) 0.0270(19) 0.0021(15) 0.0043(15) 0.0067(14)
C52 0.0265(18) 0.0247(19) 0.032(2) -0.0025(16) -0.0030(15) 0.0047(15)
C53 0.041(2) 0.039(2) 0.040(2) 0.0084(19) 0.0083(19) 0.0048(19)
C54 0.035(2) 0.032(2) 0.050(3) -0.0095(19) 0.0052(19) 0.0099(18)
C55 0.0231(18) 0.039(2) 0.033(2) -0.0024(18) -0.0017(16) 0.0058(16)
C56 0.025(2) 0.088(4) 0.042(3) -0.003(3) 0.0047(19) 0.003(2)
C57 0.031(2) 0.050(3) 0.032(2) 0.0002(19) -0.0015(17) 0.0043(19)
C58 0.0248(18) 0.029(2) 0.036(2) 0.0005(16) 0.0053(16) 0.0108(15)
C59 0.029(2) 0.048(3) 0.043(2) -0.002(2) 0.0078(18) 0.0118(19)
C60 0.033(2) 0.037(2) 0.052(3) 0.007(2) 0.004(2) 0.0131(18)
C61 0.135(16) 0.127(15) 0.155(16) -0.004(12) 0.086(14) -0.012(12)
C62 0.129(13) 0.191(16) 0.155(14) -0.030(13) 0.048(12) 0.003(12)
C63 0.099(9) 0.124(10) 0.112(9) -0.005(8) 0.030(8) -0.001(8)
C64 0.081(8) 0.104(9) 0.106(10) -0.043(8) 0.003(7) -0.003(7)
C65 0.097(9) 0.090(8) 0.115(9) -0.007(7) 0.026(8) -0.005(7)
C66 0.088(8) 0.147(10) 0.112(10) -0.031(9) 0.030(8) 0.014(8)
C71 0.172(11) 0.085(6) 0.137(9) -0.027(6) 0.094(9) -0.015(7)
C72 0.107(7) 0.085(6) 0.089(5) -0.010(4) 0.043(5) -0.015(5)
C73 0.091(6) 0.071(5) 0.085(5) -0.008(4) 0.022(4) 0.001(4)

loop_
_atom_type_symbol
_atom_type_description
_atom_type_scat_dispersion_real
_atom_type_scat_dispersion_imag
_atom_type_scat_source
C C 0.0181 0.0091 'International Tables Vol C Tables 4.2.6.8 and 6.1.1.4'
H H 0.0000 0.0000 'International Tables Vol C Tables 4.2.6.8 and 6.1.1.4'
Si Si 0.2541 0.3302 'International Tables Vol C Tables 4.2.6.8 and 6.1.1.4'
I I -0.3257 6.8362 'International Tables Vol C Tables 4.2.6.8 and 6.1.1.4'

loop_
_geom_angle_atom_site_label_1
_geom_angle_atom_site_label_2
_geom_angle_atom_site_label_3
_geom_angle
_geom_angle_site_symmetry_3
Si5 Si1 Si2 119.41(5) .
Si5 Si1 I2 107.95(4) .
Si2 Si1 I2 107.43(4) .
Si5 Si1 I1 107.11(4) .
Si2 Si1 I1 108.32(4) .
I2 Si1 I1 105.86(3) .
C1 Si2 Si3 117.25(12) .
C1 Si2 Si1 113.20(12) .
Si3 Si2 Si1 94.94(4) .
C1 Si2 I3 107.70(11) .
Si3 Si2 I3 117.36(4) .
Si1 Si2 I3 105.28(4) .
C16 Si3 Si4 114.52(12) .
C16 Si3 Si2 125.75(12) .
Si4 Si3 Si2 108.49(5) .
C16 Si3 I4 114.60(12) .
Si4 Si3 I4 100.05(4) .
Si2 Si3 I4 87.64(4) .
C31 Si4 Si3 116.92(11) .
C31 Si4 Si5 126.44(11) .
Si3 Si4 Si5 107.71(5) .
C31 Si4 I5 114.10(11) .
Si3 Si4 I5 96.52(4) .
Si5 Si4 I5 87.33(4) .
C46 Si5 Si4 118.49(11) .
C46 Si5 Si1 113.62(11) .
Si4 Si5 Si1 96.06(4) .
C46 Si5 I6 107.44(11) .
Si4 Si5 I6 114.81(4) .
Si1 Si5 I6 105.46(4) .
C6 C1 C2 118.9(4) .
C6 C1 Si2 122.2(3) .
C2 C1 Si2 118.6(3) .
C3 C2 C1 118.7(4) .
C3 C2 C7 117.1(4) .
C1 C2 C7 123.3(3) .
C4 C3 C2 122.4(4) .
C5 C4 C3 116.8(4) .
C5 C4 C10 119.9(4) .
C3 C4 C10 123.3(4) .
C6 C5 C4 122.9(4) .
C5 C6 C1 119.0(4) .
C5 C6 C13 117.1(4) .
C1 C6 C13 123.1(4) .
C2 C7 C8 116.1(3) .
C2 C7 C9 108.0(3) .
C8 C7 C9 107.8(4) .
C12 C10 C11 110.9(5) .
C12 C10 C4 114.3(4) .
C11 C10 C4 110.4(4) .
C6 C13 C14 116.6(4) .
C6 C13 C15 107.3(4) .
C14 C13 C15 108.0(4) .
C17 C16 C21 117.4(3) .
C17 C16 Si3 121.1(3) .
C21 C16 Si3 121.4(3) .
C18 C17 C16 120.2(4) .
C18 C17 C22 115.9(3) .
C16 C17 C22 123.8(3) .
C19 C18 C17 122.4(4) .
C20 C19 C18 117.2(3) .
C20 C19 C25 121.8(4) .
C18 C19 C25 121.0(4) .
C19 C20 C21 123.0(4) .
C20 C21 C16 119.3(3) .
C20 C21 C28 115.8(3) .
C16 C21 C28 124.9(3) .
C17 C22 C23 113.3(4) .
C17 C22 C24 113.2(4) .
C23 C22 C24 109.3(3) .
C27 C25 C19 111.8(4) .
C27 C25 C26 110.9(4) .
C19 C25 C26 111.1(4) .
C21 C28 C29 113.1(4) .
C21 C28 C30 111.0(3) .
C29 C28 C30 109.9(3) .
C32 C31 C36 117.2(3) .
C32 C31 Si4 121.2(3) .
C36 C31 Si4 121.6(3) .
C33 C32 C31 119.6(3) .
C33 C32 C37 114.8(3) .
C31 C32 C37 125.5(3) .
C34 C33 C32 123.1(4) .
C35 C34 C33 117.3(4) .
C35 C34 C40 123.6(4) .
C33 C34 C40 119.0(4) .
C34 C35 C36 122.7(4) .
C35 C36 C31 119.9(3) .
C35 C36 C43 116.8(3) .
C31 C36 C43 123.2(3) .
C32 C37 C39 112.1(3) .
C32 C37 C38 111.2(3) .
C39 C37 C38 109.9(3) .
C42 C40 C34 115.5(4) .
C42 C40 C41 109.7(4) .
C34 C40 C41 107.7(4) .
C36 C43 C44 111.5(3) .
C36 C43 C45 115.7(4) .
C44 C43 C45 108.1(3) .
C47 C46 C51 118.9(3) .
C47 C46 Si5 121.4(3) .
C51 C46 Si5 119.5(3) .
C48 C47 C46 119.6(3) .
C48 C47 C52 115.3(3) .
C46 C47 C52 124.2(3) .
C47 C48 C49 122.5(4) .
C50 C49 C48 116.9(3) .
C50 C49 C55 121.8(4) .
C48 C49 C55 120.8(4) .
C49 C50 C51 123.3(4) .
C50 C51 C46 118.4(4) .
C50 C51 C58 116.2(3) .
C46 C51 C58 124.8(3) .
C53 C52 C47 108.4(3) .
C53 C52 C54 109.4(4) .
C47 C52 C54 115.1(3) .
C57 C55 C49 113.5(3) .
C57 C55 C56 110.7(4) .
C49 C55 C56 109.2(4) .
C51 C58 C60 115.8(4) .
C51 C58 C59 108.9(4) .
C60 C58 C59 108.0(3) .
C63 C62 C61 116.4(14) .
C62 C63 C64 119.5(13) .
C63 C64 C65 116.4(11) .
C66 C65 C64 117.2(12) .
C63' C62' C61' 115.5(18) .
C64' C63' C62' 117.9(18) .
C63' C64' C65' 118.8(17) .
C64' C65' C66' 116.7(17) .
C71 C72 C73 114.1(8) .
C72 C73 C73 115.8(9) 2_755

loop_
_geom_bond_atom_site_label_1
_geom_bond_atom_site_label_2
_geom_bond_distance
_geom_bond_site_symmetry_2
Si1 Si5 2.4339(13) .
Si1 Si2 2.4369(12) .
Si1 I2 2.4678(9) .
Si1 I1 2.4736(9) .
Si2 C1 1.950(4) .
Si2 Si3 2.4277(13) .
Si2 I3 2.4885(9) .
Si3 C16 1.916(4) .
Si3 Si4 2.3935(13) .
Si3 I4 2.5244(10) .
Si4 C31 1.929(4) .
Si4 Si5 2.4145(12) .
Si4 I5 2.5202(9) .
Si5 C46 1.950(4) .
Si5 I6 2.4953(9) .
C1 C6 1.400(5) .
C1 C2 1.414(6) .
C2 C3 1.395(6) .
C2 C7 1.525(5) .
C3 C4 1.390(6) .
C4 C5 1.388(7) .
C4 C10 1.521(6) .
C5 C6 1.387(6) .
C6 C13 1.524(6) .
C7 C8 1.531(6) .
C7 C9 1.537(6) .
C10 C12 1.509(9) .
C10 C11 1.516(8) .
C13 C14 1.531(6) .
C13 C15 1.534(6) .
C16 C17 1.419(5) .
C16 C21 1.428(5) .
C17 C18 1.394(5) .
C17 C22 1.521(6) .
C18 C19 1.393(6) .
C19 C20 1.383(6) .
C19 C25 1.518(5) .
C20 C21 1.399(5) .
C21 C28 1.519(5) .
C22 C23 1.524(7) .
C22 C24 1.528(7) .
C25 C27 1.513(8) .
C25 C26 1.523(7) .
C28 C29 1.527(6) .
C28 C30 1.539(6) .
C31 C32 1.424(5) .
C31 C36 1.430(5) .
C32 C33 1.391(6) .
C32 C37 1.518(5) .
C33 C34 1.385(6) .
C34 C35 1.378(6) .
C34 C40 1.523(6) .
C35 C36 1.396(6) .
C36 C43 1.517(5) .
C37 C39 1.533(6) .
C37 C38 1.538(5) .
C40 C42 1.503(8) .
C40 C41 1.569(8) .
C43 C44 1.519(6) .
C43 C45 1.521(6) .
C46 C47 1.409(5) .
C46 C51 1.411(5) .
C47 C48 1.388(5) .
C47 C52 1.525(5) .
C48 C49 1.391(6) .
C49 C50 1.380(6) .
C49 C55 1.522(5) .
C50 C51 1.403(5) .
C51 C58 1.524(6) .
C52 C53 1.513(6) .
C52 C54 1.534(6) .
C55 C57 1.519(6) .
C55 C56 1.526(7) .
C58 C60 1.527(6) .
C58 C59 1.531(6) .
C61 C62 1.495(14) .
C62 C63 1.479(14) .
C63 C64 1.488(12) .
C64 C65 1.499(12) .
C65 C66 1.483(12) .
C61' C62' 1.504(16) .
C62' C63' 1.501(16) .
C63' C64' 1.486(15) .
C64' C65' 1.490(15) .
C65' C66' 1.502(15) .
C71 C72 1.486(12) .
C72 C73 1.501(12) .
C73 C73 1.535(15) 2_755
